data_4105563
loop_
_publ_author_name
'Yanhui Chen'
'Litao Liu'
'Ying Peng'
'Pingping Chen'
'Yi Luo'
'Jingping Qu'

_publ_section_title
;
 Unusual Thiolate-Bridged Diiron Clusters Bearing the cis-HN=NH Ligand and
 Their Reactivities with Terminal Alkynes
;
_journal_name_full 'Journal of the American Chemical Society'
_journal_page_first 1147
_journal_page_last 1149
_journal_paper_doi 10.1021/ja105948r
_journal_volume 133
_journal_year 2011
_chemical_formula_sum 'C24 H42 F6 Fe2 N2 P S2'
_chemical_formula_weight 679.39
_chemical_name_systematic
; 
 ? 
;
_space_group_IT_number 14
_symmetry_cell_setting monoclinic
_symmetry_space_group_name_Hall '-P 2ybc'
_symmetry_space_group_name_H-M 'P 1 21/c 1'
_atom_sites_solution_hydrogens geom
_atom_sites_solution_primary direct
_atom_sites_solution_secondary difmap
_audit_creation_method SHELXL-97
_cell_angle_alpha 90.00
_cell_angle_beta 112.265(4)
_cell_angle_gamma 90.00
_cell_formula_units_Z 4
_cell_length_a 18.5500(12)
_cell_length_b 10.6374(6)
_cell_length_c 16.4567(9)
_cell_measurement_reflns_used 354
_cell_measurement_temperature 273(2)
_cell_measurement_theta_max 26
_cell_measurement_theta_min 2.25
_cell_volume 3005.2(3)
_computing_cell_refinement 'Bruker SMART'
_computing_data_collection 'Bruker SMART'
_computing_data_reduction 'Bruker SMART'
_computing_molecular_graphics 'Bruker SHELXTL'
_computing_publication_material 'Bruker SHELXTL'
_computing_structure_refinement 'SHELXL-97 (Sheldrick, 1997)'
_computing_structure_solution 'SHELXS-97 (Sheldrick, 1990)'
_diffrn_ambient_temperature 273(2)
_diffrn_measured_fraction_theta_full 0.993
_diffrn_measured_fraction_theta_max 0.993
_diffrn_measurement_device_type 'CCD area detector'
_diffrn_measurement_method 'phi and omega scans'
_diffrn_radiation_monochromator graphite
_diffrn_radiation_source 'fine-focus sealed tube'
_diffrn_radiation_type MoK\a
_diffrn_radiation_wavelength 0.71073
_diffrn_reflns_av_R_equivalents 0.0325
_diffrn_reflns_av_sigmaI/netI 0.0368
_diffrn_reflns_limit_h_max 22
_diffrn_reflns_limit_h_min -20
_diffrn_reflns_limit_k_max 13
_diffrn_reflns_limit_k_min -12
_diffrn_reflns_limit_l_max 20
_diffrn_reflns_limit_l_min -20
_diffrn_reflns_number 18236
_diffrn_reflns_theta_full 26.00
_diffrn_reflns_theta_max 26.00
_diffrn_reflns_theta_min 2.25
_exptl_absorpt_coefficient_mu 1.212
_exptl_absorpt_correction_T_max 0.8114
_exptl_absorpt_correction_T_min 0.6764
_exptl_absorpt_correction_type empirical
_exptl_crystal_colour red-brown
_exptl_crystal_density_diffrn 1.502
_exptl_crystal_description block
_exptl_crystal_F_000 1412
_exptl_crystal_size_max 0.35
_exptl_crystal_size_mid 0.21
_exptl_crystal_size_min 0.18
_refine_diff_density_max 0.561
_refine_diff_density_min -0.321
_refine_diff_density_rms 0.073
_refine_ls_extinction_method none
_refine_ls_goodness_of_fit_ref 1.083
_refine_ls_hydrogen_treatment mixed
_refine_ls_matrix_type full
_refine_ls_number_parameters 397
_refine_ls_number_reflns 5866
_refine_ls_number_restraints 24
_refine_ls_restrained_S_all 1.083
_refine_ls_R_factor_all 0.0662
_refine_ls_R_factor_gt 0.0485
_refine_ls_shift/su_max 0.001
_refine_ls_shift/su_mean 0.000
_refine_ls_structure_factor_coef Fsqd
_refine_ls_weighting_details 'calc w=1/[\s^2^(Fo^2^)+(0.0844P)^2^+0.6783P] where P=(Fo^2^+2Fc^2^)/3'
_refine_ls_weighting_scheme calc
_refine_ls_wR_factor_gt 0.1351
_refine_ls_wR_factor_ref 0.1448
_reflns_number_gt 4502
_reflns_number_total 5866
_reflns_threshold_expression >2sigma(I)
_cod_data_source_file ja105948r_si_002.cif
_cod_data_source_block ds1
_cod_database_code 4105563

loop_
_symmetry_equiv_pos_as_xyz
'x, y, z'
'-x, y+1/2, -z+1/2'
'-x, -y, -z'
'x, -y-1/2, z-1/2'

loop_
_atom_site_label
_atom_site_type_symbol
_atom_site_fract_x
_atom_site_fract_y
_atom_site_fract_z
_atom_site_U_iso_or_equiv
_atom_site_adp_type
_atom_site_occupancy
_atom_site_symmetry_multiplicity
_atom_site_calc_flag
_atom_site_refinement_flags
_atom_site_disorder_assembly
_atom_site_disorder_group
P1 P 0.24531(7) -0.13629(12) 0.75986(8) 0.0708(3) Uani 1 1 d . . .
Fe1 Fe 0.16913(3) 0.31966(4) 0.48019(3) 0.03983(17) Uani 1 1 d . . .
Fe2 Fe 0.33047(3) 0.21065(4) 0.49347(3) 0.04030(16) Uani 1 1 d . . .
S1 S 0.21985(5) 0.12169(8) 0.49544(6) 0.0436(2) Uani 1 1 d . . .
S2 S 0.29455(5) 0.34753(8) 0.57857(6) 0.0464(2) Uani 1 1 d . . .
N1 N 0.20465(17) 0.3493(3) 0.3921(2) 0.0471(7) Uani 1 1 d . . .
N2 N 0.27162(17) 0.3050(3) 0.3972(2) 0.0474(7) Uani 1 1 d . . .
C1 C 0.1025(4) 0.4708(4) 0.4926(6) 0.094(2) Uani 1 1 d . . .
C2 C 0.1176(3) 0.3980(8) 0.5639(4) 0.095(2) Uani 1 1 d . . .
C3 C 0.0877(3) 0.2826(6) 0.5380(5) 0.091(2) Uani 1 1 d . . .
C4 C 0.0519(3) 0.2820(6) 0.4480(5) 0.100(2) Uani 1 1 d . . .
C5 C 0.0618(3) 0.4026(8) 0.4202(4) 0.100(2) Uani 1 1 d . . .
C6 C 0.1215(6) 0.6086(6) 0.4925(11) 0.281(9) Uani 1 1 d . . .
H6A H 0.0806 0.6576 0.4990 0.422 Uiso 1 1 calc R . .
H6B H 0.1263 0.6297 0.4381 0.422 Uiso 1 1 calc R . .
H6C H 0.1697 0.6261 0.5404 0.422 Uiso 1 1 calc R . .
C7 C 0.1598(4) 0.4363(14) 0.6586(5) 0.291(10) Uani 1 1 d . . .
H7A H 0.1228 0.4676 0.6817 0.436 Uiso 1 1 calc R . .
H7B H 0.1969 0.5009 0.6620 0.436 Uiso 1 1 calc R . .
H7C H 0.1863 0.3647 0.6922 0.436 Uiso 1 1 calc R . .
C8 C 0.0914(6) 0.1737(10) 0.5995(9) 0.283(9) Uani 1 1 d . . .
H8A H 0.0474 0.1774 0.6165 0.424 Uiso 1 1 calc R . .
H8B H 0.1386 0.1794 0.6509 0.424 Uiso 1 1 calc R . .
H8C H 0.0907 0.0955 0.5700 0.424 Uiso 1 1 calc R . .
C9 C 0.0050(4) 0.1787(11) 0.3928(10) 0.318(11) Uani 1 1 d . . .
H9A H -0.0478 0.1853 0.3890 0.478 Uiso 1 1 calc R . .
H9B H 0.0263 0.0994 0.4185 0.478 Uiso 1 1 calc R . .
H9C H 0.0060 0.1844 0.3350 0.478 Uiso 1 1 calc R . .
C10 C 0.0293(6) 0.4445(15) 0.3264(6) 0.315(11) Uani 1 1 d . . .
H10A H -0.0215 0.4802 0.3129 0.472 Uiso 1 1 calc R . .
H10B H 0.0253 0.3736 0.2888 0.472 Uiso 1 1 calc R . .
H10C H 0.0631 0.5064 0.3172 0.472 Uiso 1 1 calc R . .
C14 C 0.4501(2) 0.2160(5) 0.5731(4) 0.0809(16) Uani 1 1 d . . .
C12 C 0.3914(2) 0.0379(4) 0.5113(4) 0.0800(15) Uani 1 1 d . . .
C13 C 0.4187(3) 0.1058(6) 0.5878(3) 0.0747(14) Uani 1 1 d . . .
C15 C 0.4390(3) 0.2186(5) 0.4829(5) 0.0842(17) Uani 1 1 d . . .
C16 C 0.3830(4) 0.0640(10) 0.3523(4) 0.191(5) Uani 1 1 d . . .
H16A H 0.4263 0.0183 0.3485 0.286 Uiso 1 1 calc R . .
H16B H 0.3725 0.1361 0.3145 0.286 Uiso 1 1 calc R . .
H16C H 0.3380 0.0106 0.3344 0.286 Uiso 1 1 calc R . .
C17 C 0.3582(4) -0.0938(6) 0.5022(7) 0.176(4) Uani 1 1 d . . .
H17A H 0.3996 -0.1540 0.5145 0.264 Uiso 1 1 calc R . .
H17B H 0.3212 -0.1060 0.4433 0.264 Uiso 1 1 calc R . .
H17C H 0.3328 -0.1050 0.5428 0.264 Uiso 1 1 calc R . .
C18 C 0.4186(4) 0.0683(10) 0.6769(5) 0.187(5) Uani 1 1 d . . .
H18A H 0.4648 0.0209 0.7086 0.280 Uiso 1 1 calc R . .
H18B H 0.3735 0.0179 0.6689 0.280 Uiso 1 1 calc R . .
H18C H 0.4174 0.1426 0.7096 0.280 Uiso 1 1 calc R . .
C19 C 0.4932(3) 0.3142(8) 0.6410(6) 0.193(5) Uani 1 1 d . . .
H19A H 0.5476 0.2938 0.6659 0.290 Uiso 1 1 calc R . .
H19B H 0.4727 0.3157 0.6866 0.290 Uiso 1 1 calc R . .
H19C H 0.4864 0.3953 0.6136 0.290 Uiso 1 1 calc R . .
C20 C 0.4643(5) 0.3210(8) 0.4347(8) 0.212(6) Uani 1 1 d . . .
H20A H 0.5164 0.3043 0.4387 0.319 Uiso 1 1 calc R . .
H20B H 0.4628 0.4011 0.4609 0.319 Uiso 1 1 calc R . .
H20C H 0.4297 0.3222 0.3741 0.319 Uiso 1 1 calc R . .
C21 C 0.1741(2) 0.0356(4) 0.3922(3) 0.0648(11) Uani 1 1 d . . .
H21A H 0.1315 0.0853 0.3524 0.078 Uiso 1 1 calc R . .
H21B H 0.2119 0.0238 0.3653 0.078 Uiso 1 1 calc R . .
C22 C 0.1438(3) -0.0890(5) 0.4052(4) 0.1003(18) Uani 1 1 d . . .
H22A H 0.1202 -0.1305 0.3495 0.150 Uiso 1 1 calc R . .
H22B H 0.1057 -0.0778 0.4310 0.150 Uiso 1 1 calc R . .
H22C H 0.1860 -0.1394 0.4435 0.150 Uiso 1 1 calc R . .
C23 C 0.3255(2) 0.5058(4) 0.5566(3) 0.0651(11) Uani 1 1 d . . .
H23A H 0.3655 0.4964 0.5325 0.078 Uiso 1 1 calc R . .
H23B H 0.2814 0.5479 0.5129 0.078 Uiso 1 1 calc R . .
C24 C 0.3558(4) 0.5842(5) 0.6357(4) 0.1000(18) Uani 1 1 d . . .
H24A H 0.3709 0.6646 0.6211 0.150 Uiso 1 1 calc R . .
H24B H 0.4001 0.5438 0.6788 0.150 Uiso 1 1 calc R . .
H24C H 0.3160 0.5954 0.6591 0.150 Uiso 1 1 calc R . .
C11 C 0.4027(3) 0.1066(6) 0.4466(3) 0.0769(14) Uani 1 1 d . . .
F1 F 0.1965(8) -0.1369(15) 0.6586(7) 0.146(5) Uani 0.639(16) 1 d P A 1
F2 F 0.3182(5) -0.1703(13) 0.7406(11) 0.148(5) Uani 0.639(16) 1 d PU A 1
F3 F 0.2619(8) 0.0123(7) 0.7537(6) 0.117(4) Uani 0.639(16) 1 d PU A 1
F4 F 0.2250(12) -0.2754(11) 0.7621(10) 0.150(7) Uani 0.639(16) 1 d P A 1
F5 F 0.1727(8) -0.0897(17) 0.7788(14) 0.179(7) Uani 0.639(16) 1 d PU A 1
F6 F 0.2920(12) -0.1238(12) 0.8579(6) 0.175(6) Uani 0.639(16) 1 d PU A 1
F1' F 0.1881(16) -0.247(3) 0.742(2) 0.171(14) Uani 0.361(16) 1 d P A 2
F2' F 0.3083(14) -0.242(2) 0.7915(14) 0.162(8) Uani 0.361(16) 1 d PU A 2
F3' F 0.3071(18) -0.034(3) 0.795(3) 0.195(11) Uani 0.361(16) 1 d PU A 2
F4' F 0.246(2) -0.137(2) 0.6712(14) 0.173(14) Uani 0.361(16) 1 d P A 2
F5' F 0.1766(14) -0.045(2) 0.7406(12) 0.156(12) Uani 0.361(16) 1 d PU A 2
F6' F 0.2427(15) -0.1434(17) 0.8553(12) 0.119(6) Uani 0.361(16) 1 d PU A 2
HN1 H 0.186(2) 0.399(4) 0.352(3) 0.061(12) Uiso 1 1 d . . .
HN2 H 0.291(2) 0.332(4) 0.363(3) 0.064(13) Uiso 1 1 d . . .

loop_
_atom_site_aniso_label
_atom_site_aniso_U_11
_atom_site_aniso_U_22
_atom_site_aniso_U_33
_atom_site_aniso_U_23
_atom_site_aniso_U_13
_atom_site_aniso_U_12
P1 0.0811(8) 0.0638(7) 0.0732(8) -0.0191(6) 0.0354(6) -0.0029(6)
Fe1 0.0369(3) 0.0378(3) 0.0470(3) 0.0011(2) 0.0184(2) 0.00142(18)
Fe2 0.0371(3) 0.0398(3) 0.0445(3) 0.0031(2) 0.0160(2) 0.00346(19)
S1 0.0441(5) 0.0369(4) 0.0516(5) 0.0018(4) 0.0202(4) 0.0001(3)
S2 0.0432(5) 0.0455(5) 0.0500(5) -0.0060(4) 0.0169(4) -0.0027(4)
N1 0.0460(17) 0.0495(17) 0.0468(17) 0.0124(14) 0.0188(13) 0.0085(14)
N2 0.0452(17) 0.0533(18) 0.0491(17) 0.0092(14) 0.0240(14) 0.0059(13)
C1 0.091(4) 0.047(2) 0.190(7) -0.007(3) 0.105(5) 0.006(2)
C2 0.043(2) 0.174(7) 0.077(3) -0.044(4) 0.032(2) -0.003(3)
C3 0.067(3) 0.090(4) 0.147(6) 0.058(4) 0.077(4) 0.029(3)
C4 0.033(2) 0.107(4) 0.158(6) -0.072(4) 0.035(3) -0.011(3)
C5 0.072(3) 0.164(7) 0.072(3) 0.043(4) 0.037(3) 0.074(4)
C6 0.255(12) 0.058(4) 0.69(3) 0.001(8) 0.357(17) 0.018(5)
C7 0.083(5) 0.65(3) 0.142(7) -0.219(12) 0.044(5) -0.010(9)
C8 0.235(11) 0.270(12) 0.48(2) 0.299(14) 0.292(13) 0.171(10)
C9 0.066(4) 0.297(14) 0.58(2) -0.331(17) 0.111(9) -0.080(6)
C10 0.183(9) 0.65(3) 0.147(7) 0.211(12) 0.104(7) 0.292(14)
C14 0.034(2) 0.096(4) 0.101(4) -0.034(3) 0.012(2) 0.008(2)
C12 0.044(2) 0.051(2) 0.138(5) 0.008(3) 0.028(3) 0.0154(19)
C13 0.051(2) 0.111(4) 0.063(3) 0.034(3) 0.023(2) 0.034(3)
C15 0.062(3) 0.074(3) 0.141(5) 0.046(3) 0.066(3) 0.024(2)
C16 0.131(6) 0.332(13) 0.094(5) -0.067(6) 0.024(4) 0.113(7)
C17 0.091(4) 0.058(3) 0.363(14) 0.028(5) 0.068(6) 0.026(3)
C18 0.124(6) 0.332(13) 0.125(6) 0.138(7) 0.071(5) 0.115(7)
C19 0.059(4) 0.206(9) 0.249(10) -0.148(8) -0.017(5) 0.016(4)
C20 0.153(7) 0.172(8) 0.401(16) 0.168(9) 0.205(9) 0.077(6)
C21 0.059(2) 0.063(3) 0.070(3) -0.018(2) 0.022(2) -0.0050(19)
C22 0.094(4) 0.065(3) 0.140(5) -0.035(3) 0.044(4) -0.029(3)
C23 0.068(3) 0.057(2) 0.072(3) -0.004(2) 0.029(2) -0.013(2)
C24 0.128(5) 0.069(3) 0.106(4) -0.023(3) 0.047(4) -0.033(3)
C11 0.060(3) 0.110(4) 0.061(3) -0.005(3) 0.024(2) 0.038(3)
F1 0.178(9) 0.134(7) 0.078(5) -0.028(5) -0.006(6) -0.014(8)
F2 0.092(5) 0.172(10) 0.195(12) -0.063(9) 0.070(6) 0.007(5)
F3 0.182(11) 0.065(4) 0.125(6) -0.026(3) 0.082(6) -0.013(4)
F4 0.28(2) 0.064(4) 0.156(11) -0.016(5) 0.137(14) -0.031(9)
F5 0.132(10) 0.208(13) 0.251(18) -0.117(11) 0.131(12) -0.050(8)
F6 0.231(15) 0.145(9) 0.075(5) -0.013(5) -0.028(7) -0.002(9)
F1' 0.146(17) 0.18(3) 0.18(2) -0.079(19) 0.056(13) -0.097(17)
F2' 0.167(16) 0.152(15) 0.193(16) 0.027(13) 0.096(14) 0.085(13)
F3' 0.18(2) 0.123(16) 0.32(3) -0.093(18) 0.14(2) -0.087(14)
F4' 0.36(4) 0.121(12) 0.106(16) -0.034(15) 0.17(2) -0.05(3)
F5' 0.16(2) 0.191(19) 0.100(9) 0.012(9) 0.032(9) 0.114(19)
F6' 0.171(17) 0.115(9) 0.088(9) -0.043(8) 0.068(12) -0.049(12)

loop_
_atom_type_symbol
_atom_type_description
_atom_type_scat_dispersion_real
_atom_type_scat_dispersion_imag
_atom_type_scat_source
C C 0.0033 0.0016 'International Tables Vol C Tables 4.2.6.8 and 6.1.1.4'
H H 0.0000 0.0000 'International Tables Vol C Tables 4.2.6.8 and 6.1.1.4'
N N 0.0061 0.0033 'International Tables Vol C Tables 4.2.6.8 and 6.1.1.4'
F F 0.0171 0.0103 'International Tables Vol C Tables 4.2.6.8 and 6.1.1.4'
P P 0.1023 0.0942 'International Tables Vol C Tables 4.2.6.8 and 6.1.1.4'
S S 0.1246 0.1234 'International Tables Vol C Tables 4.2.6.8 and 6.1.1.4'
Fe Fe 0.3463 0.8444 'International Tables Vol C Tables 4.2.6.8 and 6.1.1.4'

loop_
_geom_angle_atom_site_label_1
_geom_angle_atom_site_label_2
_geom_angle_atom_site_label_3
_geom_angle
F4' P1 F6 147.3(16)
F4' P1 F3' 95.2(16)
F6 P1 F3' 59.6(12)
F4' P1 F4 96.7(10)
F6 P1 F4 96.0(8)
F3' P1 F4 146.9(17)
F4' P1 F1' 94.5(17)
F6 P1 F1' 109.9(14)
F3' P1 F1' 169(2)
F4 P1 F1' 26.6(14)
F4' P1 F5' 96.6(15)
F6 P1 F5' 104.9(9)
F3' P1 F5' 94.0(14)
F4 P1 F5' 115.1(13)
F1' P1 F5' 89.1(16)
F4' P1 F2 57.1(13)
F6 P1 F2 92.7(9)
F3' P1 F2 69.8(9)
F4 P1 F2 91.2(7)
F1' P1 F2 112.3(12)
F5' P1 F2 145.9(11)
F4' P1 F2' 92.5(13)
F6 P1 F2' 69.9(8)
F3' P1 F2' 91.7(16)
F4 P1 F2' 57.0(10)
F1' P1 F2' 83.5(13)
F5' P1 F2' 168.7(13)
F2 P1 F2' 45.4(7)
F4' P1 F1 32.7(14)
F6 P1 F1 175.2(8)
F3' P1 F1 116.9(16)
F4 P1 F1 88.5(8)
F1' P1 F1 73.7(13)
F5' P1 F1 71.6(9)
F2 P1 F1 88.8(6)
F2' P1 F1 114.1(9)
F4' P1 F5 121.9(16)
F6 P1 F5 87.0(7)
F3' P1 F5 106.0(9)
F4 P1 F5 93.6(9)
F1' P1 F5 72.2(13)
F5' P1 F5 30.3(8)
F2 P1 F5 175.2(8)
F2' P1 F5 138.5(11)
F1 P1 F5 91.1(9)
F4' P1 F6' 176.9(11)
F6 P1 F6' 34.4(6)
F3' P1 F6' 87.7(11)
F4 P1 F6' 80.3(8)
F1' P1 F6' 82.6(14)
F5' P1 F6' 84.3(9)
F2 P1 F6' 123.2(10)
F2' P1 F6' 86.3(11)
F1 P1 F6' 145.9(10)
F5 P1 F6' 58.1(8)
F4' P1 F3 82.3(9)
F6 P1 F3 86.4(5)
F3' P1 F3 36.3(14)
F4 P1 F3 176.8(9)
F1' P1 F3 150.3(13)
F5' P1 F3 62.1(11)
F2 P1 F3 90.8(6)
F2' P1 F3 126.1(12)
F1 P1 F3 89.1(7)
F5 P1 F3 84.4(6)
F6' P1 F3 100.7(7)
N1 Fe1 C5 96.84(17)
N1 Fe1 C4 119.2(3)
C5 Fe1 C4 39.6(3)
N1 Fe1 C1 110.4(2)
C5 Fe1 C1 38.2(3)
C4 Fe1 C1 64.6(2)
N1 Fe1 C3 157.6(2)
C5 Fe1 C3 64.4(2)
C4 Fe1 C3 38.4(2)
C1 Fe1 C3 63.0(2)
N1 Fe1 C2 146.2(3)
C5 Fe1 C2 63.3(2)
C4 Fe1 C2 63.5(2)
C1 Fe1 C2 37.2(2)
C3 Fe1 C2 37.2(2)
N1 Fe1 S1 89.37(10)
C5 Fe1 S1 137.1(3)
C4 Fe1 S1 101.48(19)
C1 Fe1 S1 159.45(17)
C3 Fe1 S1 96.55(15)
C2 Fe1 S1 124.0(2)
N1 Fe1 S2 87.90(10)
C5 Fe1 S2 145.2(3)
C4 Fe1 S2 152.9(2)
C1 Fe1 S2 108.1(2)
C3 Fe1 S2 114.5(2)
C2 Fe1 S2 94.42(13)
S1 Fe1 S2 77.06(3)
N2 Fe2 C15 100.50(17)
N2 Fe2 C11 102.91(17)
C15 Fe2 C11 38.7(2)
N2 Fe2 C13 165.15(16)
C15 Fe2 C13 64.96(18)
C11 Fe2 C13 64.16(18)
N2 Fe2 C14 131.4(2)
C15 Fe2 C14 39.5(2)
C11 Fe2 C14 64.79(19)
C13 Fe2 C14 38.0(2)
N2 Fe2 C12 134.6(2)
C15 Fe2 C12 64.24(18)
C11 Fe2 C12 38.0(2)
C13 Fe2 C12 37.9(2)
C14 Fe2 C12 63.64(19)
N2 Fe2 S1 89.72(10)
C15 Fe2 S1 157.42(16)
C11 Fe2 S1 119.47(18)
C13 Fe2 S1 102.90(15)
C14 Fe2 S1 138.30(19)
C12 Fe2 S1 94.27(13)
N2 Fe2 S2 88.00(10)
C15 Fe2 S2 122.6(2)
C11 Fe2 S2 159.40(15)
C13 Fe2 S2 102.23(15)
C14 Fe2 S2 94.85(13)
C12 Fe2 S2 136.98(19)
S1 Fe2 S2 77.42(3)
C21 S1 Fe2 107.42(14)
C21 S1 Fe1 109.42(14)
Fe2 S1 Fe1 87.19(3)
C23 S2 Fe2 105.93(14)
C23 S2 Fe1 106.57(14)
Fe2 S2 Fe1 86.47(3)
N2 N1 Fe1 120.5(2)
N2 N1 HN1 113(3)
Fe1 N1 HN1 125(3)
N1 N2 Fe2 119.4(3)
N1 N2 HN2 119(3)
Fe2 N2 HN2 120(3)
C2 C1 C5 108.8(5)
C2 C1 C6 126.2(9)
C5 C1 C6 124.9(10)
C2 C1 Fe1 72.9(3)
C5 C1 Fe1 69.8(3)
C6 C1 Fe1 127.0(4)
C1 C2 C3 108.9(5)
C1 C2 C7 126.9(10)
C3 C2 C7 124.2(9)
C1 C2 Fe1 69.9(3)
C3 C2 Fe1 70.7(3)
C7 C2 Fe1 126.2(4)
C2 C3 C4 108.6(5)
C2 C3 C8 124.9(9)
C4 C3 C8 126.5(9)
C2 C3 Fe1 72.1(3)
C4 C3 Fe1 69.6(3)
C8 C3 Fe1 125.7(4)
C3 C4 C5 106.2(5)
C3 C4 C9 126.6(10)
C5 C4 C9 126.8(10)
C3 C4 Fe1 72.0(3)
C5 C4 Fe1 69.6(3)
C9 C4 Fe1 128.0(4)
C1 C5 C4 107.5(5)
C1 C5 C10 128.4(10)
C4 C5 C10 124.0(10)
C1 C5 Fe1 72.0(3)
C4 C5 Fe1 70.8(3)
C10 C5 Fe1 124.2(4)
C1 C6 H6A 109.5
C1 C6 H6B 109.5
H6A C6 H6B 109.5
C1 C6 H6C 109.5
H6A C6 H6C 109.5
H6B C6 H6C 109.5
C2 C7 H7A 109.5
C2 C7 H7B 109.5
H7A C7 H7B 109.5
C2 C7 H7C 109.5
H7A C7 H7C 109.5
H7B C7 H7C 109.5
C3 C8 H8A 109.5
C3 C8 H8B 109.5
H8A C8 H8B 109.5
C3 C8 H8C 109.5
H8A C8 H8C 109.5
H8B C8 H8C 109.5
C4 C9 H9A 109.5
C4 C9 H9B 109.5
H9A C9 H9B 109.5
C4 C9 H9C 109.5
H9A C9 H9C 109.5
H9B C9 H9C 109.5
C5 C10 H10A 109.5
C5 C10 H10B 109.5
H10A C10 H10B 109.5
C5 C10 H10C 109.5
H10A C10 H10C 109.5
H10B C10 H10C 109.5
C13 C14 C15 107.3(4)
C13 C14 C19 126.8(7)
C15 C14 C19 125.8(7)
C13 C14 Fe2 70.7(2)
C15 C14 Fe2 69.4(3)
C19 C14 Fe2 127.8(4)
C13 C12 C11 108.8(4)
C13 C12 C17 124.9(7)
C11 C12 C17 126.2(7)
C13 C12 Fe2 70.3(2)
C11 C12 Fe2 70.2(2)
C17 C12 Fe2 127.8(3)
C12 C13 C14 108.8(4)
C12 C13 C18 127.8(7)
C14 C13 C18 123.4(7)
C12 C13 Fe2 71.8(2)
C14 C13 Fe2 71.3(3)
C18 C13 Fe2 124.5(3)
C11 C15 C14 106.8(4)
C11 C15 C20 125.8(8)
C14 C15 C20 127.4(8)
C11 C15 Fe2 71.1(3)
C14 C15 Fe2 71.0(2)
C20 C15 Fe2 124.8(4)
C11 C16 H16A 109.5
C11 C16 H16B 109.5
H16A C16 H16B 109.5
C11 C16 H16C 109.5
H16A C16 H16C 109.5
H16B C16 H16C 109.5
C12 C17 H17A 109.5
C12 C17 H17B 109.5
H17A C17 H17B 109.5
C12 C17 H17C 109.5
H17A C17 H17C 109.5
H17B C17 H17C 109.5
C13 C18 H18A 109.5
C13 C18 H18B 109.5
H18A C18 H18B 109.5
C13 C18 H18C 109.5
H18A C18 H18C 109.5
H18B C18 H18C 109.5
C14 C19 H19A 109.5
C14 C19 H19B 109.5
H19A C19 H19B 109.5
C14 C19 H19C 109.5
H19A C19 H19C 109.5
H19B C19 H19C 109.5
C15 C20 H20A 109.5
C15 C20 H20B 109.5
H20A C20 H20B 109.5
C15 C20 H20C 109.5
H20A C20 H20C 109.5
H20B C20 H20C 109.5
C22 C21 S1 112.4(4)
C22 C21 H21A 109.1
S1 C21 H21A 109.1
C22 C21 H21B 109.1
S1 C21 H21B 109.1
H21A C21 H21B 107.9
C21 C22 H22A 109.5
C21 C22 H22B 109.5
H22A C22 H22B 109.5
C21 C22 H22C 109.5
H22A C22 H22C 109.5
H22B C22 H22C 109.5
C24 C23 S2 112.6(3)
C24 C23 H23A 109.1
S2 C23 H23A 109.1
C24 C23 H23B 109.1
S2 C23 H23B 109.1
H23A C23 H23B 107.8
C23 C24 H24A 109.5
C23 C24 H24B 109.5
H24A C24 H24B 109.5
C23 C24 H24C 109.5
H24A C24 H24C 109.5
H24B C24 H24C 109.5
C12 C11 C15 108.3(4)
C12 C11 C16 125.8(7)
C15 C11 C16 125.8(7)
C12 C11 Fe2 71.9(2)
C15 C11 Fe2 70.2(3)
C16 C11 Fe2 126.3(3)

loop_
_geom_bond_atom_site_label_1
_geom_bond_atom_site_label_2
_geom_bond_distance
P1 F4' 1.463(14)
P1 F6 1.521(8)
P1 F3' 1.528(16)
P1 F4 1.531(11)
P1 F1' 1.53(2)
P1 F5' 1.539(16)
P1 F2 1.544(7)
P1 F2' 1.563(13)
P1 F1 1.566(9)
P1 F5 1.574(10)
P1 F6' 1.590(14)
P1 F3 1.620(8)
Fe1 N1 1.832(3)
Fe1 C5 2.057(4)
Fe1 C4 2.073(4)
Fe1 C1 2.085(4)
Fe1 C3 2.104(4)
Fe1 C2 2.122(4)
Fe1 S1 2.2813(9)
Fe1 S2 2.2951(10)
Fe2 N2 1.844(3)
Fe2 C15 2.086(4)
Fe2 C11 2.097(4)
Fe2 C13 2.099(4)
Fe2 C14 2.108(4)
Fe2 C12 2.119(4)
Fe2 S1 2.2710(10)
Fe2 S2 2.2874(10)
S1 C21 1.831(4)
S2 C23 1.858(4)
N1 N2 1.302(4)
N1 HN1 0.81(4)
N2 HN2 0.83(4)
C1 C2 1.344(9)
C1 C5 1.355(9)
C1 C6 1.507(8)
C2 C3 1.348(9)
C2 C7 1.511(8)
C3 C4 1.374(9)
C3 C8 1.524(8)
C4 C5 1.398(9)
C4 C9 1.481(8)
C5 C10 1.496(8)
C6 H6A 0.9600
C6 H6B 0.9600
C6 H6C 0.9600
C7 H7A 0.9600
C7 H7B 0.9600
C7 H7C 0.9600
C8 H8A 0.9600
C8 H8B 0.9600
C8 H8C 0.9600
C9 H9A 0.9600
C9 H9B 0.9600
C9 H9C 0.9600
C10 H10A 0.9600
C10 H10B 0.9600
C10 H10C 0.9600
C14 C13 1.371(7)
C14 C15 1.419(8)
C14 C19 1.518(8)
C12 C13 1.370(7)
C12 C11 1.372(7)
C12 C17 1.516(8)
C13 C18 1.521(7)
C15 C11 1.387(8)
C15 C20 1.524(8)
C16 C11 1.522(7)
C16 H16A 0.9600
C16 H16B 0.9600
C16 H16C 0.9600
C17 H17A 0.9600
C17 H17B 0.9600
C17 H17C 0.9600
C18 H18A 0.9600
C18 H18B 0.9600
C18 H18C 0.9600
C19 H19A 0.9600
C19 H19B 0.9600
C19 H19C 0.9600
C20 H20A 0.9600
C20 H20B 0.9600
C20 H20C 0.9600
C21 C22 1.487(6)
C21 H21A 0.9700
C21 H21B 0.9700
C22 H22A 0.9600
C22 H22B 0.9600
C22 H22C 0.9600
C23 C24 1.467(6)
C23 H23A 0.9700
C23 H23B 0.9700
C24 H24A 0.9600
C24 H24B 0.9600
C24 H24C 0.9600
